data_7234947
loop_
_publ_author_name
'Chai, Juan'
'Zhang, Ping'
'Shi, Xiangxiang'
'Sun, Jing'
'Wang, Li'
'Fan, Yong'

_publ_section_title
;
 Three helical chain-based 3D coordination polymers: solvent-induced
 syntheses, tunable structures and catalytic properties for the Strecker
 reaction
;
_journal_issue 36
_journal_name_full CrystEngComm
_journal_page_first 5440
_journal_paper_doi 10.1039/C9CE00972H
_journal_volume 21
_journal_year 2019
_chemical_formula_sum 'C8 H5 N O5 Sc'
_chemical_formula_weight 240.09
_space_group_crystal_system tetragonal
_space_group_IT_number 141
_space_group_name_Hall '-I 4bd 2'
_space_group_name_H-M_alt 'I 41/a m d :2'
_atom_sites_solution_hydrogens mixed
_audit_block_doi 10.5517/ccdc.csd.cc1q71vv
_audit_creation_method SHELXL-2014/7
_audit_update_record
;
2019-07-30 deposited with the CCDC.	2019-08-15 downloaded from the CCDC.
;
_cell_angle_alpha 90
_cell_angle_beta 90
_cell_angle_gamma 90
_cell_formula_units_Z 16
_cell_length_a 22.401(3)
_cell_length_b 22.401(3)
_cell_length_c 11.964(2)
_cell_measurement_reflns_used 27581
_cell_measurement_temperature 293(2)
_cell_measurement_theta_max 27.42
_cell_measurement_theta_min 3.22
_cell_volume 6003.6(15)
_computing_structure_refinement 'SHELXL-2014/7 (Sheldrick, 2014)'
_diffrn_ambient_temperature 293(2)
_diffrn_measured_fraction_theta_full 0.997
_diffrn_measured_fraction_theta_max 0.997
_diffrn_measurement_device_type IP
_diffrn_radiation_type MoK\a
_diffrn_radiation_wavelength 0.71073
_diffrn_reflns_av_R_equivalents 0.0517
_diffrn_reflns_av_unetI/netI 0.0197
_diffrn_reflns_Laue_measured_fraction_full 0.997
_diffrn_reflns_Laue_measured_fraction_max 0.997
_diffrn_reflns_limit_h_max 25
_diffrn_reflns_limit_h_min -26
_diffrn_reflns_limit_k_max 24
_diffrn_reflns_limit_k_min -26
_diffrn_reflns_limit_l_max 14
_diffrn_reflns_limit_l_min -14
_diffrn_reflns_number 22423
_diffrn_reflns_point_group_measured_fraction_full 0.997
_diffrn_reflns_point_group_measured_fraction_max 0.997
_diffrn_reflns_theta_full 24.996
_diffrn_reflns_theta_max 24.996
_diffrn_reflns_theta_min 3.216
_exptl_absorpt_coefficient_mu 0.490
_exptl_crystal_colour colorless
_exptl_crystal_density_diffrn 1.063
_exptl_crystal_description block
_exptl_crystal_F_000 1936
_exptl_crystal_size_max 0.1
_exptl_crystal_size_mid 0.1
_exptl_crystal_size_min 0.1
_refine_diff_density_max 1.264
_refine_diff_density_min -0.666
_refine_diff_density_rms 0.100
_refine_ls_extinction_method none
_refine_ls_goodness_of_fit_ref 1.223
_refine_ls_hydrogen_treatment constr
_refine_ls_matrix_type full
_refine_ls_number_parameters 74
_refine_ls_number_reflns 1402
_refine_ls_number_restraints 18
_refine_ls_restrained_S_all 1.362
_refine_ls_R_factor_all 0.0692
_refine_ls_R_factor_gt 0.0649
_refine_ls_shift/su_max 0.000
_refine_ls_shift/su_mean 0.000
_refine_ls_structure_factor_coef Fsqd
_refine_ls_weighting_details 'w=1/[\s^2^(Fo^2^)+(0.1072P)^2^+21.4243P] where P=(Fo^2^+2Fc^2^)/3'
_refine_ls_weighting_scheme calc
_refine_ls_wR_factor_gt 0.2007
_refine_ls_wR_factor_ref 0.2042
_reflns_Friedel_coverage 0.000
_reflns_number_gt 1286
_reflns_number_total 1402
_reflns_threshold_expression 'I > 2\s(I)'
_cod_data_source_file c9ce00972h2.cif
_cod_data_source_block c1_sq
_cod_original_cell_volume 6003.6(19)
_cod_original_sg_symbol_H-M 'I 41/a m d'
_cod_database_code 7234947
_shelx_shelxl_version_number 2014/7
_shelx_space_group_comment
;
The symmetry employed for this shelxl refinement is uniquely defined
by the following loop, which should always be used as a source of
symmetry information in preference to the above space-group names.
They are only intended as comments.
;

loop_
_space_group_symop_operation_xyz
'x, y, z'
'-y+1/4, x+3/4, z+1/4'
'-x+1/2, -y, z+1/2'
'y+1/4, -x+1/4, z+3/4'
'x, -y, -z'
'y+1/4, x+3/4, -z+1/4'
'-x+1/2, y, -z+1/2'
'-y+1/4, -x+1/4, -z+3/4'
'x+1/2, y+1/2, z+1/2'
'-y+3/4, x+5/4, z+3/4'
'-x+1, -y+1/2, z+1'
'y+3/4, -x+3/4, z+5/4'
'x+1/2, -y+1/2, -z+1/2'
'y+3/4, x+5/4, -z+3/4'
'-x+1, y+1/2, -z+1'
'-y+3/4, -x+3/4, -z+5/4'
'-x, -y, -z'
'y-1/4, -x-3/4, -z-1/4'
'x-1/2, y, -z-1/2'
'-y-1/4, x-1/4, -z-3/4'
'-x, y, z'
'-y-1/4, -x-3/4, z-1/4'
'x-1/2, -y, z-1/2'
'y-1/4, x-1/4, z-3/4'
'-x+1/2, -y+1/2, -z+1/2'
'y+1/4, -x-1/4, -z+1/4'
'x, y+1/2, -z'
'-y+1/4, x+1/4, -z-1/4'
'-x+1/2, y+1/2, z+1/2'
'-y+1/4, -x-1/4, z+1/4'
'x, -y+1/2, z'
'y+1/4, x+1/4, z-1/4'

loop_
_atom_site_label
_atom_site_type_symbol
_atom_site_fract_x
_atom_site_fract_y
_atom_site_fract_z
_atom_site_U_iso_or_equiv
_atom_site_adp_type
_atom_site_occupancy
_atom_site_site_symmetry_order
_atom_site_calc_flag
_atom_site_refinement_flags_posn
_atom_site_refinement_flags_adp
_atom_site_refinement_flags_occupancy
Sc1 Sc 0.7500 0.56580(4) 1.2500 0.0185(4) Uani 1 2 d S T P
O1 O 0.74707(11) 0.50293(11) 1.3750 0.0272(8) Uani 1 2 d S T P
O2 O 0.75966(14) 0.63630(11) 1.1298(2) 0.0388(8) Uani 1 1 d . . .
O3 O 0.65682(12) 0.56343(14) 1.2450(2) 0.0407(8) Uani 1 1 d . . .
N1 N 0.8367(7) 0.7500 0.6977(8) 0.153(5) Uani 1 2 d S TU P
H1A H 0.8419 0.7168 0.6631 0.183 Uiso 0.5 1 d R U P
H1B H 0.8395 0.7832 0.6621 0.183 Uiso 0.5 1 d R U P
C1 C 0.7892(2) 0.63783(17) 1.0405(4) 0.0393(10) Uani 1 1 d . . .
C2 C 0.7973(3) 0.6966(2) 0.9829(4) 0.071(2) Uani 1 1 d . . .
C3 C 0.8148(4) 0.6963(3) 0.8714(6) 0.101(3) Uani 1 1 d . U .
H3 H 0.8235 0.6604 0.8360 0.121 Uiso 1 1 calc R U .
C4 C 0.8192(6) 0.7500 0.8127(9) 0.103(3) Uani 1 2 d S TU P
C5 C 0.7851(3) 0.7500 1.0364(5) 0.0456(17) Uani 1 2 d S T P
H5 H 0.7688 0.7500 1.1079 0.055 Uiso 1 2 calc R U P

loop_
_atom_site_aniso_label
_atom_site_aniso_U_11
_atom_site_aniso_U_22
_atom_site_aniso_U_33
_atom_site_aniso_U_23
_atom_site_aniso_U_13
_atom_site_aniso_U_12
Sc1 0.0144(5) 0.0182(6) 0.0230(6) 0.000 0.0051(3) 0.000
O1 0.0253(11) 0.0253(11) 0.0310(19) 0.0068(11) 0.0068(11) 0.0074(13)
O2 0.0628(19) 0.0189(13) 0.0347(15) 0.0031(11) 0.0195(14) 0.0023(12)
O3 0.0161(14) 0.061(2) 0.0452(18) 0.0210(14) 0.0054(11) 0.0013(12)
N1 0.298(14) 0.081(6) 0.080(6) 0.000 0.092(8) 0.000
C1 0.064(3) 0.0169(19) 0.037(2) -0.0042(17) 0.019(2) -0.0040(18)
C2 0.143(6) 0.023(2) 0.045(3) 0.0000(19) 0.052(3) 0.001(3)
C3 0.191(7) 0.038(3) 0.074(4) -0.005(3) 0.070(4) 0.001(4)
C4 0.165(8) 0.069(5) 0.076(5) 0.000 0.053(6) 0.000
C5 0.083(5) 0.018(3) 0.036(3) 0.000 0.029(3) 0.000

loop_
_atom_type_symbol
_atom_type_description
_atom_type_scat_dispersion_real
_atom_type_scat_dispersion_imag
_atom_type_scat_source
C C 0.0033 0.0016 'International Tables Vol C Tables 4.2.6.8 and 6.1.1.4'
H H 0.0000 0.0000 'International Tables Vol C Tables 4.2.6.8 and 6.1.1.4'
N N 0.0061 0.0033 'International Tables Vol C Tables 4.2.6.8 and 6.1.1.4'
O O 0.0106 0.0060 'International Tables Vol C Tables 4.2.6.8 and 6.1.1.4'
Sc Sc 0.2519 0.3716 'International Tables Vol C Tables 4.2.6.8 and 6.1.1.4'

loop_
_geom_angle_atom_site_label_1
_geom_angle_atom_site_label_2
_geom_angle_atom_site_label_3
_geom_angle
_geom_angle_site_symmetry_1
_geom_angle_site_symmetry_3
O1 Sc1 O1 93.50(11) 4_564 .
O1 Sc1 O3 89.64(11) 4_564 .
O1 Sc1 O3 88.37(10) . .
O1 Sc1 O3 88.36(10) 4_564 7_657
O1 Sc1 O3 89.64(11) . 7_657
O3 Sc1 O3 177.09(17) . 7_657
O1 Sc1 O2 90.78(10) 4_564 .
O1 Sc1 O2 174.09(9) . .
O3 Sc1 O2 95.76(11) . .
O3 Sc1 O2 86.39(12) 7_657 .
O1 Sc1 O2 174.09(9) 4_564 7_657
O1 Sc1 O2 90.78(10) . 7_657
O3 Sc1 O2 86.39(12) . 7_657
O3 Sc1 O2 95.76(11) 7_657 7_657
O2 Sc1 O2 85.27(15) . 7_657
Sc1 O1 Sc1 124.98(17) . 2_645
C1 O2 Sc1 130.0(3) . .
C1 O3 Sc1 142.3(3) 2_645 .
C4 N1 H1A 120.1 . .
C4 N1 H1B 119.8 . .
H1A N1 H1B 120.0 . .
O2 C1 O3 124.9(4) . 4_564
O2 C1 C2 118.6(3) . .
O3 C1 C2 116.5(4) 4_564 .
C5 C2 C3 120.3(5) . .
C5 C2 C1 121.5(4) . .
C3 C2 C1 118.1(4) . .
C2 C3 C4 119.9(6) . .
C2 C3 H3 120.1 . .
C4 C3 H3 120.1 . .
C3 C4 C3 118.9(9) . 31_565
C3 C4 N1 120.2(4) . .
C3 C4 N1 120.2(4) 31_565 .
C2 C5 C2 119.6(6) 31_565 .
C2 C5 H5 120.2 31_565 .
C2 C5 H5 120.2 . .

loop_
_geom_bond_atom_site_label_1
_geom_bond_atom_site_label_2
_geom_bond_distance
_geom_bond_site_symmetry_2
Sc1 O1 2.0552(16) 4_564
Sc1 O1 2.0553(16) .
Sc1 O3 2.089(3) .
Sc1 O3 2.089(3) 7_657
Sc1 O2 2.147(3) .
Sc1 O2 2.147(3) 7_657
O1 Sc1 2.0553(16) 2_645
O2 C1 1.257(5) .
O3 C1 1.261(5) 2_645
N1 C4 1.430(13) .
N1 H1A 0.8601 .
N1 H1B 0.8601 .
C1 O3 1.261(5) 4_564
C1 C2 1.498(6) .
C2 C5 1.384(5) .
C2 C3 1.390(7) .
C3 C4 1.396(8) .
C3 H3 0.9300 .
C4 C3 1.396(8) 31_565
C5 C2 1.384(5) 31_565
C5 H5 0.9300 .
